data_4028323
loop_
_publ_author_name
'Jingjing Liang'
'Weimin Hu'
'Pengyu Tao'
'Yanxing Jia'

_publ_section_title
;
 Total Synthesis of Dictyodendrins B and E
;
_journal_name_full 'Journal of Organic Chemistry'
_journal_page_first 5810
_journal_page_last 5815
_journal_paper_doi 10.1021/jo400841d
_journal_volume 78
_journal_year 2013
_chemical_formula_moiety 'C53 H45 N2 O7, C H2 Cl2'
_chemical_formula_sum 'C54 H47 Cl2 N2 O7'
_chemical_formula_weight 906.84
_chemical_name_systematic
; 
 ? 
;
_space_group_IT_number 2
_symmetry_cell_setting triclinic
_symmetry_space_group_name_Hall '-P 1'
_symmetry_space_group_name_H-M 'P -1'
_atom_sites_solution_hydrogens geom
_atom_sites_solution_primary direct
_atom_sites_solution_secondary difmap
_audit_creation_method SHELXL-97
_cell_angle_alpha 104.652(18)
_cell_angle_beta 97.656(14)
_cell_angle_gamma 90.99(2)
_cell_formula_units_Z 2
_cell_length_a 11.9172(16)
_cell_length_b 13.957(4)
_cell_length_c 14.318(2)
_cell_measurement_reflns_used 38
_cell_measurement_temperature 295(2)
_cell_measurement_theta_max 12.55
_cell_measurement_theta_min 5.85
_cell_volume 2280.3(8)
_computing_cell_refinement 'XSCANS (Bruker, 1997)'
_computing_data_collection 'XSCANS (Bruker, 1997)'
_computing_data_reduction 'XSCANS (Bruker, 1997)'
_computing_molecular_graphics 'SHELXTL (Bruker, 1997)'
_computing_publication_material 'SHELXTL (Bruker, 1997)'
_computing_structure_refinement 'SHELXL-97 (Sheldrick, 1997)'
_computing_structure_solution 'SHELXS-97 (Sheldrick, 1990)'
_diffrn_ambient_temperature 295(2)
_diffrn_measured_fraction_theta_full 0.991
_diffrn_measured_fraction_theta_max 0.991
_diffrn_measurement_device_type 'Bruker P4'
_diffrn_measurement_method '\w scans'
_diffrn_radiation_monochromator graphite
_diffrn_radiation_source 'fine-focus sealed tube'
_diffrn_radiation_type MoK\a
_diffrn_radiation_wavelength 0.71073
_diffrn_reflns_av_R_equivalents 0.0428
_diffrn_reflns_av_sigmaI/netI 0.0471
_diffrn_reflns_limit_h_max 14
_diffrn_reflns_limit_h_min -1
_diffrn_reflns_limit_k_max 16
_diffrn_reflns_limit_k_min -16
_diffrn_reflns_limit_l_max 17
_diffrn_reflns_limit_l_min -17
_diffrn_reflns_number 9722
_diffrn_reflns_theta_full 25.50
_diffrn_reflns_theta_max 25.50
_diffrn_reflns_theta_min 2.11
_diffrn_standards_decay_% 0
_diffrn_standards_interval_count 97
_diffrn_standards_number 3
_exptl_absorpt_coefficient_mu 0.199
_exptl_absorpt_correction_type none
_exptl_crystal_colour yellow
_exptl_crystal_density_diffrn 1.321
_exptl_crystal_density_meas ?
_exptl_crystal_description prism
_exptl_crystal_F_000 950
_exptl_crystal_size_max 0.60
_exptl_crystal_size_mid 0.40
_exptl_crystal_size_min 0.30
_refine_diff_density_max 0.485
_refine_diff_density_min -0.516
_refine_diff_density_rms 0.048
_refine_ls_extinction_method none
_refine_ls_goodness_of_fit_ref 1.076
_refine_ls_hydrogen_treatment constr
_refine_ls_matrix_type full
_refine_ls_number_parameters 595
_refine_ls_number_reflns 8415
_refine_ls_number_restraints 14
_refine_ls_restrained_S_all 1.195
_refine_ls_R_factor_all 0.1036
_refine_ls_R_factor_gt 0.0676
_refine_ls_shift/su_max 0.007
_refine_ls_shift/su_mean 0.000
_refine_ls_structure_factor_coef Fsqd
_refine_ls_weighting_details 'calc w=1/[\s^2^(Fo^2^)+(0.0010P)^2^+2.5000P] where P=(Fo^2^+2Fc^2^)/3'
_refine_ls_weighting_scheme calc
_refine_ls_wR_factor_gt 0.1263
_refine_ls_wR_factor_ref 0.1419
_reflns_number_gt 5539
_reflns_number_total 8415
_reflns_threshold_expression I>2sigma(I)
_cod_data_source_file jo400841d_si_003.cif
_cod_data_source_block jiayx-3
_cod_depositor_comments
;
The following automatic conversions were performed:

'_exptl_crystal_density_meas' value 'none' was changed to '?' - the
value is perceived as not measured.

Automatic conversion script
Id: cif_fix_values 3008 2015-01-20 13:52:24Z robertas 
;
_cod_original_cell_volume 2280.4(7)
_cod_database_code 4028323

loop_
_symmetry_equiv_pos_as_xyz
'x, y, z'
'-x, -y, -z'

loop_
_atom_site_label
_atom_site_type_symbol
_atom_site_fract_x
_atom_site_fract_y
_atom_site_fract_z
_atom_site_U_iso_or_equiv
_atom_site_adp_type
_atom_site_occupancy
_atom_site_symmetry_multiplicity
_atom_site_calc_flag
_atom_site_refinement_flags
N1 N 0.81534(18) 0.27137(14) 0.32240(13) 0.0478(5) Uani 1 1 d .
N2 N 0.70411(18) 0.62793(15) 0.54534(14) 0.0516(6) Uani 1 1 d .
O1 O 0.7327(2) 0.06435(14) 0.24153(13) 0.0755(7) Uani 1 1 d .
O2 O 0.99579(19) 0.11325(17) -0.19846(14) 0.0829(7) Uani 1 1 d .
O3 O 0.80742(19) -0.15986(14) 0.57398(14) 0.0763(6) Uani 1 1 d .
O4 O 0.56579(18) 0.10330(17) 0.73532(14) 0.0858(7) Uani 1 1 d .
O5 O 0.84818(16) 0.63776(12) 0.40454(13) 0.0591(5) Uani 1 1 d .
O6 O 1.14593(18) 0.51423(17) 0.09771(14) 0.0804(6) Uani 1 1 d .
O7 O 0.58196(18) 0.75134(13) 0.67735(13) 0.0682(6) Uani 1 1 d .
C1 C 0.7679(2) 0.20874(17) 0.37064(16) 0.0464(6) Uani 1 1 d .
C2 C 0.7237(2) 0.26561(17) 0.44999(16) 0.0443(6) Uani 1 1 d .
C3 C 0.7400(2) 0.36662(16) 0.44925(16) 0.0432(6) Uani 1 1 d .
C4 C 0.8028(2) 0.36871(17) 0.37201(16) 0.0438(6) Uani 1 1 d .
C5 C 0.8456(2) 0.45853(17) 0.35594(16) 0.0464(6) Uani 1 1 d .
C6 C 0.8150(2) 0.54567(17) 0.41522(17) 0.0483(6) Uani 1 1 d .
C7 C 0.7449(2) 0.54459(17) 0.48603(17) 0.0467(6) Uani 1 1 d .
C8 C 0.7044(2) 0.45807(17) 0.50501(16) 0.0440(6) Uani 1 1 d .
C9 C 0.6284(2) 0.48918(18) 0.57757(16) 0.0467(6) Uani 1 1 d .
C10 C 0.6325(2) 0.59369(18) 0.59953(17) 0.0493(7) Uani 1 1 d .
C11 C 0.5682(2) 0.65046(19) 0.66628(16) 0.0553(7) Uani 1 1 d .
C12 C 0.5006(2) 0.6026(2) 0.71188(19) 0.0650(8) Uani 1 1 d .
H12 H 0.4597 0.6390 0.7585 0.078 Uiso 1 1 calc R
C13 C 0.4928(2) 0.4990(2) 0.68863(19) 0.0627(8) Uani 1 1 d .
H13 H 0.4443 0.4677 0.7188 0.075 Uiso 1 1 calc R
C14 C 0.5548(2) 0.4414(2) 0.62229(18) 0.0543(7) Uani 1 1 d .
H14 H 0.5478 0.3726 0.6077 0.065 Uiso 1 1 calc R
C15 C 0.7585(2) 0.09971(18) 0.32947(18) 0.0524(7) Uani 1 1 d .
C16 C 0.77846(19) 0.03322(15) 0.39542(16) 0.0473(6) Uani 1 1 d .
C17 C 0.7288(2) -0.06286(18) 0.36534(19) 0.0567(7) Uani 1 1 d .
H17 H 0.6863 -0.0846 0.3038 0.068 Uiso 1 1 calc R
C18 C 0.7419(2) -0.12587(19) 0.4255(2) 0.0612(8) Uani 1 1 d .
H18 H 0.7095 -0.1901 0.4042 0.073 Uiso 1 1 calc R
C19 C 0.8036(2) -0.09343(18) 0.51797(19) 0.0565(7) Uani 1 1 d .
C20 C 0.8567(2) 0.00029(19) 0.54837(19) 0.0573(7) Uani 1 1 d .
H20 H 0.8989 0.0221 0.6100 0.069 Uiso 1 1 calc R
C21 C 0.8459(2) 0.06015(17) 0.48601(18) 0.0545(7) Uani 1 1 d .
H21 H 0.8853 0.1216 0.5049 0.065 Uiso 1 1 calc R
C22 C 0.8701(4) -0.1303(3) 0.6695(2) 0.1104(14) Uani 1 1 d .
H22A H 0.9457 -0.1084 0.6657 0.166 Uiso 1 1 calc R
H22B H 0.8729 -0.1854 0.6983 0.166 Uiso 1 1 calc R
H22C H 0.8338 -0.0770 0.7089 0.166 Uiso 1 1 calc R
C23 C 0.67395(19) 0.23129(15) 0.52671(16) 0.0455(6) Uani 1 1 d .
C24 C 0.5843(2) 0.16099(18) 0.50526(17) 0.0520(7) Uani 1 1 d .
H24 H 0.5464 0.1404 0.4418 0.062 Uiso 1 1 calc R
C25 C 0.5503(2) 0.1211(2) 0.57652(19) 0.0595(7) Uani 1 1 d .
H25 H 0.4893 0.0747 0.5608 0.071 Uiso 1 1 calc R
C26 C 0.6061(2) 0.1493(2) 0.67065(19) 0.0578(7) Uani 1 1 d .
C27 C 0.6953(2) 0.2194(2) 0.69443(18) 0.0571(7) Uani 1 1 d .
H27 H 0.7326 0.2397 0.7581 0.069 Uiso 1 1 calc R
C28 C 0.7289(2) 0.25937(19) 0.62212(17) 0.0524(7) Uani 1 1 d .
H28 H 0.7897 0.3060 0.6381 0.063 Uiso 1 1 calc R
C29 C 0.6342(3) 0.1064(3) 0.8218(2) 0.1084(13) Uani 1 1 d .
H29A H 0.7023 0.0731 0.8082 0.163 Uiso 1 1 calc R
H29B H 0.5946 0.0740 0.8604 0.163 Uiso 1 1 calc R
H29C H 0.6532 0.1742 0.8569 0.163 Uiso 1 1 calc R
C30 C 0.5361(3) 0.8163(2) 0.75593(19) 0.0722(9) Uani 1 1 d .
H30A H 0.4614 0.7899 0.7597 0.087 Uiso 1 1 calc R
H30B H 0.5273 0.8806 0.7424 0.087 Uiso 1 1 calc R
C31 C 0.6098(2) 0.82920(19) 0.85303(19) 0.0589(8) Uani 1 1 d .
C32 C 0.7173(3) 0.7942(2) 0.8624(2) 0.0750(10) Uani 1 1 d .
H32 H 0.7451 0.7575 0.8074 0.090 Uiso 1 1 calc R
C33 C 0.7840(3) 0.8129(3) 0.9522(3) 0.0915(12) Uani 1 1 d .
H33 H 0.8554 0.7872 0.9574 0.110 Uiso 1 1 calc R
C34 C 0.7461(3) 0.8686(2) 1.0333(3) 0.0937(12) Uani 1 1 d .
H34 H 0.7926 0.8836 1.0932 0.112 Uiso 1 1 calc R
C35 C 0.6395(3) 0.9022(3) 1.0259(2) 0.0911(12) Uani 1 1 d .
H35 H 0.6125 0.9387 1.0815 0.109 Uiso 1 1 calc R
C36 C 0.5706(3) 0.8826(2) 0.9365(2) 0.0748(10) Uani 1 1 d .
H36 H 0.4977 0.9055 0.9327 0.090 Uiso 1 1 calc R
C37 C 0.9599(3) 0.6753(2) 0.4523(2) 0.0796(10) Uani 1 1 d .
H37A H 0.9658 0.6773 0.5203 0.119 Uiso 1 1 calc R
H37B H 0.9734 0.7409 0.4452 0.119 Uiso 1 1 calc R
H37C H 1.0152 0.6326 0.4233 0.119 Uiso 1 1 calc R
C38 C 0.9252(2) 0.46773(15) 0.28483(16) 0.0476(6) Uani 1 1 d .
C39 C 1.0386(2) 0.4466(2) 0.30213(18) 0.0582(7) Uani 1 1 d .
H39 H 1.0635 0.4223 0.3556 0.070 Uiso 1 1 calc R
C40 C 1.1149(2) 0.4610(2) 0.24190(19) 0.0594(7) Uani 1 1 d .
H40 H 1.1905 0.4468 0.2550 0.071 Uiso 1 1 calc R
C41 C 1.0784(2) 0.4964(2) 0.16239(18) 0.0568(7) Uani 1 1 d .
C42 C 0.9656(2) 0.5180(2) 0.14418(18) 0.0607(8) Uani 1 1 d .
H42 H 0.9408 0.5424 0.0907 0.073 Uiso 1 1 calc R
C43 C 0.8902(2) 0.50324(18) 0.20509(18) 0.0544(7) Uani 1 1 d .
H43 H 0.8147 0.5175 0.1920 0.065 Uiso 1 1 calc R
C44 C 1.2619(3) 0.4972(3) 0.1154(2) 0.1131(14) Uani 1 1 d .
H44A H 1.2957 0.5424 0.1754 0.170 Uiso 1 1 calc R
H44B H 1.2988 0.5074 0.0628 0.170 Uiso 1 1 calc R
H44C H 1.2704 0.4303 0.1202 0.170 Uiso 1 1 calc R
C45 C 0.8630(2) 0.23499(17) 0.23043(16) 0.0518(7) Uani 1 1 d .
H45A H 0.8834 0.1669 0.2245 0.062 Uiso 1 1 calc R
H45B H 0.9317 0.2745 0.2331 0.062 Uiso 1 1 calc R
C46 C 0.7815(2) 0.2395(2) 0.14106(17) 0.0578(7) Uani 1 1 d .
H46A H 0.7148 0.1965 0.1355 0.069 Uiso 1 1 calc R
H46B H 0.7575 0.3067 0.1482 0.069 Uiso 1 1 calc R
C47 C 0.8366(2) 0.20756(19) 0.04957(17) 0.0532(7) Uani 1 1 d .
C48 C 0.8624(3) 0.1098(2) 0.01381(19) 0.0660(8) Uani 1 1 d .
H48 H 0.8438 0.0627 0.0458 0.079 Uiso 1 1 calc R
C49 C 0.9154(3) 0.0808(2) -0.0683(2) 0.0689(9) Uani 1 1 d .
H49 H 0.9316 0.0148 -0.0912 0.083 Uiso 1 1 calc R
C50 C 0.9443(2) 0.1497(2) -0.11666(18) 0.0608(8) Uani 1 1 d .
C51 C 0.9193(2) 0.2468(2) -0.08301(19) 0.0633(8) Uani 1 1 d .
H51 H 0.9379 0.2936 -0.1153 0.076 Uiso 1 1 calc R
C52 C 0.8662(2) 0.2747(2) -0.00045(18) 0.0612(8) Uani 1 1 d .
H52 H 0.8499 0.3408 0.0220 0.073 Uiso 1 1 calc R
C53 C 1.0337(3) 0.1835(3) -0.2454(2) 0.0989(13) Uani 1 1 d .
H53A H 0.9698 0.2156 -0.2698 0.148 Uiso 1 1 calc R
H53B H 1.0717 0.1502 -0.2987 0.148 Uiso 1 1 calc R
H53C H 1.0852 0.2322 -0.1996 0.148 Uiso 1 1 calc R
Cl1 Cl 0.47011(19) 0.63823(15) -0.00756(14) 0.2137(9) Uani 1 1 d D
Cl2 Cl 0.6425(2) 0.67191(16) 0.16285(17) 0.2510(11) Uani 1 1 d D
C54 C 0.5105(5) 0.6692(7) 0.1179(5) 0.237(5) Uani 0.695(6) 1 d PD
H54A H 0.4698 0.6237 0.1431 0.284 Uiso 0.695(6) 1 d PR
H54B H 0.4845 0.7342 0.1425 0.284 Uiso 0.695(6) 1 d PR
C54' C 0.6046(5) 0.6689(3) 0.0448(4) 0.237(5) Uani 0.305(6) 1 d PD
H54C H 0.6097 0.7383 0.0473 0.284 Uiso 0.305(6) 1 d PR
H54D H 0.6580 0.6358 0.0047 0.284 Uiso 0.305(6) 1 d PR

loop_
_atom_site_aniso_label
_atom_site_aniso_U_11
_atom_site_aniso_U_22
_atom_site_aniso_U_33
_atom_site_aniso_U_23
_atom_site_aniso_U_13
_atom_site_aniso_U_12
N1 0.0620(12) 0.0456(10) 0.0390(9) 0.0144(8) 0.0109(9) 0.0033(10)
N2 0.0618(13) 0.0478(11) 0.0435(10) 0.0095(9) 0.0064(10) 0.0029(10)
O1 0.1257(17) 0.0537(11) 0.0432(10) 0.0076(8) 0.0087(11) -0.0037(11)
O2 0.0874(14) 0.1058(16) 0.0562(11) 0.0143(11) 0.0241(11) 0.0131(13)
O3 0.1076(16) 0.0559(10) 0.0725(12) 0.0320(9) 0.0080(11) 0.0022(11)
O4 0.0799(14) 0.1209(15) 0.0727(11) 0.0547(11) 0.0130(10) -0.0149(12)
O5 0.0746(12) 0.0440(9) 0.0631(10) 0.0227(8) 0.0085(9) -0.0048(9)
O6 0.0736(13) 0.1108(15) 0.0706(11) 0.0433(11) 0.0223(10) -0.0056(12)
O7 0.0965(14) 0.0544(10) 0.0516(10) 0.0078(8) 0.0122(10) 0.0205(10)
C1 0.0588(15) 0.0430(12) 0.0395(11) 0.0155(10) 0.0053(11) 0.0018(11)
C2 0.0525(14) 0.0436(12) 0.0368(11) 0.0121(9) 0.0031(10) -0.0030(11)
C3 0.0493(13) 0.0431(12) 0.0385(11) 0.0145(9) 0.0032(10) -0.0001(10)
C4 0.0501(13) 0.0427(12) 0.0402(11) 0.0142(9) 0.0050(10) 0.0015(11)
C5 0.0515(14) 0.0485(12) 0.0430(12) 0.0195(10) 0.0051(11) -0.0005(11)
C6 0.0555(14) 0.0434(12) 0.0487(12) 0.0192(10) 0.0032(11) -0.0025(11)
C7 0.0560(14) 0.0411(12) 0.0420(12) 0.0116(10) 0.0019(11) -0.0004(11)
C8 0.0502(13) 0.0430(12) 0.0387(11) 0.0119(9) 0.0034(10) 0.0008(11)
C9 0.0505(14) 0.0504(13) 0.0379(11) 0.0113(10) 0.0016(10) 0.0011(11)
C10 0.0556(14) 0.0493(13) 0.0400(12) 0.0095(10) -0.0003(11) 0.0052(12)
C11 0.0665(16) 0.0550(14) 0.0418(13) 0.0098(11) 0.0021(12) 0.0135(13)
C12 0.0698(17) 0.0750(18) 0.0508(14) 0.0137(13) 0.0146(13) 0.0183(15)
C13 0.0615(16) 0.0757(18) 0.0553(14) 0.0211(13) 0.0156(13) 0.0065(14)
C14 0.0559(15) 0.0569(14) 0.0506(13) 0.0160(12) 0.0061(12) 0.0005(12)
C15 0.0639(16) 0.0458(13) 0.0479(13) 0.0112(11) 0.0112(12) 0.0012(12)
C16 0.0541(14) 0.0404(12) 0.0493(13) 0.0127(10) 0.0121(11) 0.0030(11)
C17 0.0679(17) 0.0446(13) 0.0556(14) 0.0097(11) 0.0080(13) 0.0005(12)
C18 0.0759(18) 0.0406(13) 0.0671(16) 0.0148(12) 0.0093(14) -0.0025(13)
C19 0.0662(16) 0.0472(13) 0.0626(15) 0.0229(11) 0.0149(13) 0.0091(12)
C20 0.0632(16) 0.0515(14) 0.0572(14) 0.0181(12) 0.0005(13) 0.0043(13)
C21 0.0580(15) 0.0426(13) 0.0617(15) 0.0139(11) 0.0044(13) -0.0051(12)
C22 0.158(4) 0.097(2) 0.083(2) 0.0527(18) -0.012(2) -0.007(3)
C23 0.0557(14) 0.0424(12) 0.0404(11) 0.0147(10) 0.0068(11) 0.0009(11)
C24 0.0575(15) 0.0536(14) 0.0450(13) 0.0144(11) 0.0050(11) -0.0030(12)
C25 0.0612(16) 0.0594(15) 0.0597(15) 0.0180(12) 0.0116(13) -0.0123(13)
C26 0.0592(15) 0.0670(15) 0.0570(14) 0.0296(12) 0.0171(12) 0.0011(13)
C27 0.0610(16) 0.0712(16) 0.0416(12) 0.0201(12) 0.0052(12) 0.0025(14)
C28 0.0553(15) 0.0564(14) 0.0457(13) 0.0157(11) 0.0044(11) -0.0087(12)
C29 0.111(3) 0.152(3) 0.082(2) 0.072(2) 0.008(2) -0.016(3)
C30 0.093(2) 0.0626(17) 0.0540(16) 0.0032(13) 0.0061(15) 0.0268(16)
C31 0.0705(17) 0.0514(14) 0.0519(14) 0.0103(12) 0.0037(13) 0.0056(13)
C32 0.076(2) 0.0746(19) 0.0700(18) 0.0137(15) 0.0036(16) 0.0090(17)
C33 0.080(2) 0.089(2) 0.096(2) 0.023(2) -0.0183(19) 0.0015(19)
C34 0.111(3) 0.085(2) 0.073(2) 0.0168(18) -0.022(2) -0.014(2)
C35 0.126(3) 0.084(2) 0.0534(17) 0.0035(16) 0.0077(19) -0.005(2)
C36 0.086(2) 0.0711(19) 0.0613(17) 0.0059(15) 0.0117(16) 0.0093(17)
C37 0.074(2) 0.0651(18) 0.097(2) 0.0211(16) 0.0058(18) -0.0224(16)
C38 0.0544(14) 0.0474(12) 0.0449(12) 0.0195(10) 0.0064(11) 0.0006(11)
C39 0.0607(16) 0.0712(16) 0.0506(13) 0.0320(12) 0.0039(12) 0.0035(13)
C40 0.0510(15) 0.0732(16) 0.0601(15) 0.0282(13) 0.0082(12) 0.0035(13)
C41 0.0621(16) 0.0615(15) 0.0511(13) 0.0203(12) 0.0131(12) -0.0061(13)
C42 0.0694(17) 0.0708(15) 0.0499(13) 0.0332(12) 0.0034(13) -0.0052(14)
C43 0.0546(15) 0.0603(14) 0.0542(13) 0.0277(11) 0.0036(12) 0.0026(12)
C44 0.076(2) 0.163(3) 0.127(3) 0.071(2) 0.044(2) 0.005(2)
C45 0.0622(15) 0.0541(14) 0.0421(12) 0.0147(11) 0.0135(11) 0.0053(12)
C46 0.0644(16) 0.0662(16) 0.0462(13) 0.0192(12) 0.0101(12) 0.0076(13)
C47 0.0655(16) 0.0544(14) 0.0409(12) 0.0151(11) 0.0062(12) 0.0011(13)
C48 0.094(2) 0.0578(15) 0.0515(14) 0.0228(12) 0.0111(14) 0.0029(15)
C49 0.091(2) 0.0597(16) 0.0555(15) 0.0133(13) 0.0112(15) 0.0170(15)
C50 0.0628(16) 0.0754(18) 0.0430(13) 0.0130(13) 0.0078(12) 0.0025(14)
C51 0.0777(19) 0.0650(16) 0.0504(14) 0.0194(12) 0.0130(13) -0.0081(15)
C52 0.0809(19) 0.0518(14) 0.0502(14) 0.0125(12) 0.0090(14) 0.0006(14)
C53 0.091(2) 0.143(3) 0.0728(19) 0.033(2) 0.0369(17) -0.003(2)
Cl1 0.252(2) 0.2172(17) 0.2016(15) 0.0998(13) 0.0476(15) 0.0066(16)
Cl2 0.288(3) 0.2122(17) 0.279(2) 0.1254(16) 0.015(2) -0.0262(18)
C54 0.153(7) 0.345(14) 0.232(10) 0.084(10) 0.073(6) 0.047(9)
C54' 0.153(7) 0.345(14) 0.232(10) 0.084(10) 0.073(6) 0.047(9)

loop_
_atom_type_symbol
_atom_type_description
_atom_type_scat_dispersion_real
_atom_type_scat_dispersion_imag
_atom_type_scat_source
C C 0.0033 0.0016 'International Tables Vol C Tables 4.2.6.8 and 6.1.1.4'
H H 0.0000 0.0000 'International Tables Vol C Tables 4.2.6.8 and 6.1.1.4'
N N 0.0061 0.0033 'International Tables Vol C Tables 4.2.6.8 and 6.1.1.4'
O O 0.0106 0.0060 'International Tables Vol C Tables 4.2.6.8 and 6.1.1.4'
Cl Cl 0.1484 0.1585 'International Tables Vol C Tables 4.2.6.8 and 6.1.1.4'

loop_
_geom_angle_atom_site_label_1
_geom_angle_atom_site_label_2
_geom_angle_atom_site_label_3
_geom_angle
C4 N1 C1 108.48(19)
C4 N1 C45 128.0(2)
C1 N1 C45 123.39(18)
C10 N2 C7 106.7(2)
C50 O2 C53 116.9(3)
C19 O3 C22 117.8(2)
C29 O4 C26 118.4(2)
C6 O5 C37 115.2(2)
C41 O6 C44 117.4(2)
C11 O7 C30 117.9(2)
C2 C1 N1 109.2(2)
C2 C1 C15 129.3(2)
N1 C1 C15 121.1(2)
C1 C2 C3 107.2(2)
C1 C2 C23 128.0(2)
C3 C2 C23 124.8(2)
C4 C3 C2 107.4(2)
C4 C3 C8 118.6(2)
C2 C3 C8 134.0(2)
N1 C4 C3 107.5(2)
N1 C4 C5 129.4(2)
C3 C4 C5 123.1(2)
C6 C5 C4 116.3(2)
C6 C5 C38 117.0(2)
C4 C5 C38 126.7(2)
C5 C6 O5 121.7(2)
C5 C6 C7 121.1(2)
O5 C6 C7 117.1(2)
N2 C7 C8 110.8(2)
N2 C7 C6 125.5(2)
C8 C7 C6 123.8(2)
C7 C8 C3 116.7(2)
C7 C8 C9 106.2(2)
C3 C8 C9 137.0(2)
C14 C9 C10 118.4(2)
C14 C9 C8 136.0(2)
C10 C9 C8 105.5(2)
N2 C10 C11 127.2(2)
N2 C10 C9 110.8(2)
C11 C10 C9 122.0(2)
C12 C11 O7 127.6(2)
C12 C11 C10 118.6(2)
O7 C11 C10 113.8(2)
C11 C12 C13 120.1(3)
C11 C12 H12 119.9
C13 C12 H12 119.9
C14 C13 C12 122.3(3)
C14 C13 H13 118.9
C12 C13 H13 118.9
C13 C14 C9 118.5(2)
C13 C14 H14 120.7
C9 C14 H14 120.7
O1 C15 C1 120.3(2)
O1 C15 C16 119.9(2)
C1 C15 C16 119.7(2)
C21 C16 C17 117.2(2)
C21 C16 C15 123.9(2)
C17 C16 C15 118.9(2)
C18 C17 C16 120.8(2)
C18 C17 H17 119.6
C16 C17 H17 119.6
C17 C18 C19 119.9(2)
C17 C18 H18 120.1
C19 C18 H18 120.1
O3 C19 C20 124.1(2)
O3 C19 C18 115.6(2)
C20 C19 C18 120.4(3)
C21 C20 C19 118.6(2)
C21 C20 H20 120.7
C19 C20 H20 120.7
C20 C21 C16 122.9(2)
C20 C21 H21 118.6
C16 C21 H21 118.6
O3 C22 H22A 109.5
O3 C22 H22B 109.5
H22A C22 H22B 109.5
O3 C22 H22C 109.5
H22A C22 H22C 109.5
H22B C22 H22C 109.5
C24 C23 C28 117.7(2)
C24 C23 C2 122.7(2)
C28 C23 C2 119.0(2)
C25 C24 C23 121.1(2)
C25 C24 H24 119.5
C23 C24 H24 119.5
C26 C25 C24 120.5(2)
C26 C25 H25 119.7
C24 C25 H25 119.7
C25 C26 C27 119.8(2)
C25 C26 O4 115.4(2)
C27 C26 O4 124.8(2)
C26 C27 C28 119.3(2)
C26 C27 H27 120.4
C28 C27 H27 120.4
C23 C28 C27 121.6(2)
C23 C28 H28 119.2
C27 C28 H28 119.2
O4 C29 H29A 109.5
O4 C29 H29B 109.5
H29A C29 H29B 109.5
O4 C29 H29C 109.5
H29A C29 H29C 109.5
H29B C29 H29C 109.5
O7 C30 C31 112.7(2)
O7 C30 H30A 109.1
C31 C30 H30A 109.1
O7 C30 H30B 109.1
C31 C30 H30B 109.1
H30A C30 H30B 107.8
C32 C31 C36 118.0(3)
C32 C31 C30 123.1(3)
C36 C31 C30 118.8(3)
C33 C32 C31 121.0(3)
C33 C32 H32 119.5
C31 C32 H32 119.5
C34 C33 C32 120.5(3)
C34 C33 H33 119.8
C32 C33 H33 119.8
C35 C34 C33 119.4(3)
C35 C34 H34 120.3
C33 C34 H34 120.3
C34 C35 C36 120.8(3)
C34 C35 H35 119.6
C36 C35 H35 119.6
C31 C36 C35 120.3(3)
C31 C36 H36 119.8
C35 C36 H36 119.8
O5 C37 H37A 109.5
O5 C37 H37B 109.5
H37A C37 H37B 109.5
O5 C37 H37C 109.5
H37A C37 H37C 109.5
H37B C37 H37C 109.5
C43 C38 C39 118.2(2)
C43 C38 C5 121.3(2)
C39 C38 C5 120.4(2)
C40 C39 C38 121.6(2)
C40 C39 H39 119.2
C38 C39 H39 119.2
C41 C40 C39 119.4(3)
C41 C40 H40 120.3
C39 C40 H40 120.3
O6 C41 C40 125.0(3)
O6 C41 C42 115.4(2)
C40 C41 C42 119.7(3)
C43 C42 C41 120.2(2)
C43 C42 H42 119.9
C41 C42 H42 119.9
C38 C43 C42 120.9(3)
C38 C43 H43 119.6
C42 C43 H43 119.6
O6 C44 H44A 109.5
O6 C44 H44B 109.5
H44A C44 H44B 109.5
O6 C44 H44C 109.5
H44A C44 H44C 109.5
H44B C44 H44C 109.5
N1 C45 C46 113.0(2)
N1 C45 H45A 109.0
C46 C45 H45A 109.0
N1 C45 H45B 109.0
C46 C45 H45B 109.0
H45A C45 H45B 107.8
C47 C46 C45 111.0(2)
C47 C46 H46A 109.4
C45 C46 H46A 109.4
C47 C46 H46B 109.4
C45 C46 H46B 109.4
H46A C46 H46B 108.0
C52 C47 C48 117.1(2)
C52 C47 C46 121.7(2)
C48 C47 C46 121.2(2)
C49 C48 C47 121.4(3)
C49 C48 H48 119.3
C47 C48 H48 119.3
C50 C49 C48 120.2(3)
C50 C49 H49 119.9
C48 C49 H49 119.9
C51 C50 O2 124.6(3)
C51 C50 C49 119.6(3)
O2 C50 C49 115.8(3)
C50 C51 C52 119.5(3)
C50 C51 H51 120.2
C52 C51 H51 120.2
C47 C52 C51 122.2(3)
C47 C52 H52 118.9
C51 C52 H52 118.9
O2 C53 H53A 109.5
O2 C53 H53B 109.5
H53A C53 H53B 109.5
O2 C53 H53C 109.5
H53A C53 H53C 109.5
H53B C53 H53C 109.5
Cl2 C54 Cl1 120.3(4)
Cl2 C54 H54A 107.7
Cl1 C54 H54A 107.2
Cl2 C54 H54B 106.9
Cl1 C54 H54B 106.4
H54A C54 H54B 107.9
Cl1 C54' Cl2 120.0(3)
Cl1 C54' H54C 101.1
Cl2 C54' H54C 101.1
Cl1 C54' H54D 112.2
Cl2 C54' H54D 112.0
H54C C54' H54D 108.5

loop_
_geom_bond_atom_site_label_1
_geom_bond_atom_site_label_2
_geom_bond_distance
N1 C4 1.386(3)
N1 C1 1.398(3)
N1 C45 1.478(3)
N2 C10 1.381(3)
N2 C7 1.393(3)
O1 C15 1.225(3)
O2 C50 1.382(3)
O2 C53 1.420(4)
O3 C19 1.368(3)
O3 C22 1.425(4)
O4 C29 1.379(4)
O4 C26 1.382(3)
O5 C6 1.389(3)
O5 C37 1.438(3)
O6 C41 1.369(3)
O6 C44 1.407(4)
O7 C11 1.381(3)
O7 C30 1.433(3)
C1 C2 1.384(3)
C1 C15 1.483(3)
C2 C3 1.423(3)
C2 C23 1.489(3)
C3 C4 1.421(3)
C3 C8 1.428(3)
C4 C5 1.429(3)
C5 C6 1.382(3)
C5 C38 1.507(3)
C6 C7 1.400(4)
C7 C8 1.395(3)
C8 C9 1.458(3)
C9 C14 1.403(4)
C9 C10 1.411(3)
C10 C11 1.400(3)
C11 C12 1.365(4)
C12 C13 1.398(4)
C12 H12 0.9300
C13 C14 1.384(4)
C13 H13 0.9300
C14 H14 0.9300
C15 C16 1.483(3)
C16 C21 1.391(3)
C16 C17 1.395(3)
C17 C18 1.375(4)
C17 H17 0.9300
C18 C19 1.388(4)
C18 H18 0.9300
C19 C20 1.382(4)
C20 C21 1.365(4)
C20 H20 0.9300
C21 H21 0.9300
C22 H22A 0.9600
C22 H22B 0.9600
C22 H22C 0.9600
C23 C24 1.387(3)
C23 C28 1.390(3)
C24 C25 1.380(4)
C24 H24 0.9300
C25 C26 1.377(4)
C25 H25 0.9300
C26 C27 1.379(4)
C27 C28 1.393(4)
C27 H27 0.9300
C28 H28 0.9300
C29 H29A 0.9600
C29 H29B 0.9600
C29 H29C 0.9600
C30 C31 1.510(4)
C30 H30A 0.9700
C30 H30B 0.9700
C31 C32 1.381(4)
C31 C36 1.383(4)
C32 C33 1.380(4)
C32 H32 0.9300
C33 C34 1.361(5)
C33 H33 0.9300
C34 C35 1.362(5)
C34 H34 0.9300
C35 C36 1.387(4)
C35 H35 0.9300
C36 H36 0.9300
C37 H37A 0.9600
C37 H37B 0.9600
C37 H37C 0.9600
C38 C43 1.375(3)
C38 C39 1.391(4)
C39 C40 1.379(4)
C39 H39 0.9300
C40 C41 1.375(4)
C40 H40 0.9300
C41 C42 1.388(4)
C42 C43 1.380(4)
C42 H42 0.9300
C43 H43 0.9300
C44 H44A 0.9600
C44 H44B 0.9600
C44 H44C 0.9600
C45 C46 1.515(3)
C45 H45A 0.9700
C45 H45B 0.9700
C46 C47 1.513(4)
C46 H46A 0.9700
C46 H46B 0.9700
C47 C52 1.383(4)
C47 C48 1.386(4)
C48 C49 1.382(4)
C48 H48 0.9300
C49 C50 1.382(4)
C49 H49 0.9300
C50 C51 1.370(4)
C51 C52 1.388(4)
C51 H51 0.9300
C52 H52 0.9300
C53 H53A 0.9600
C53 H53B 0.9600
C53 H53C 0.9600
Cl1 C54' 1.676(6)
Cl1 C54 1.736(6)
Cl2 C54 1.614(5)
Cl2 C54' 1.680(6)
C54 H54A 0.9600
C54 H54B 0.9600
C54' H54C 0.9600
C54' H54D 0.9601
